data_7127799
loop_
_publ_author_name
'Bao, Xiao'
'Li, Yang'
'Bai, Wei'
'Zhou, Yan'
'Wang, Yilun'
'Sun, Yue'
'Jiang, Jingyang'

_publ_section_title
;
 One-pot syntheses of rhena-2-benzopyrylium complexes with a fused
 metallacyclopropene unit.
;
_journal_issue 13
_journal_name_full 'Chemical communications (Cambridge, England)'
_journal_page_first 1643
_journal_page_last 1646
_journal_paper_doi 10.1039/d0cc07749f
_journal_volume 57
_journal_year 2021
_chemical_formula_moiety 'C36 H31 Cl3 F3 O P2 Re, C0.5 H Cl'
_chemical_formula_sum 'C36.5 H32 Cl4 F3 O P2 Re'
_chemical_formula_weight 933.56
_space_group_crystal_system monoclinic
_space_group_IT_number 15
_space_group_name_Hall '-C 2yc'
_space_group_name_H-M_alt 'C 1 2/c 1'
_atom_sites_solution_hydrogens geom
_atom_sites_solution_primary iterative
_audit_creation_date 2020-10-23
_audit_creation_method
;
Olex2 1.2
(compiled 2018.05.29 svn.r3508 for OlexSys, GUI svn.r5506)
;
_audit_update_record
;
2020-10-26 deposited with the CCDC.	2021-01-12 downloaded from the CCDC.
;
_cell_angle_alpha 90
_cell_angle_beta 96.387(2)
_cell_angle_gamma 90
_cell_formula_units_Z 8
_cell_length_a 19.8031(11)
_cell_length_b 22.2110(12)
_cell_length_c 17.0555(9)
_cell_measurement_reflns_used 7613
_cell_measurement_temperature 173(2)
_cell_measurement_theta_max 22.56
_cell_measurement_theta_min 2.67
_cell_volume 7455.2(7)
_computing_molecular_graphics 'Olex2 (Dolomanov et al., 2009)'
_computing_publication_material 'Olex2 (Dolomanov et al., 2009)'
_computing_structure_refinement 'ShelXL (Sheldrick, 2015)'
_computing_structure_solution 'olex2.solve (Bourhis et al., 2015)'
_diffrn_ambient_temperature 173.0
_diffrn_measured_fraction_theta_full 0.978
_diffrn_measured_fraction_theta_max 0.976
_diffrn_measurement_device_type 'CCD area detector'
_diffrn_measurement_method 'phi and omega scans'
_diffrn_radiation_monochromator graphite
_diffrn_radiation_type MoK\a
_diffrn_radiation_wavelength 0.71073
_diffrn_reflns_av_R_equivalents 0.0891
_diffrn_reflns_av_unetI/netI 0.0981
_diffrn_reflns_Laue_measured_fraction_full 0.978
_diffrn_reflns_Laue_measured_fraction_max 0.976
_diffrn_reflns_limit_h_max 25
_diffrn_reflns_limit_h_min -25
_diffrn_reflns_limit_k_max 28
_diffrn_reflns_limit_k_min -28
_diffrn_reflns_limit_l_max 17
_diffrn_reflns_limit_l_min -21
_diffrn_reflns_number 35394
_diffrn_reflns_point_group_measured_fraction_full 0.978
_diffrn_reflns_point_group_measured_fraction_max 0.976
_diffrn_reflns_theta_full 26.000
_diffrn_reflns_theta_max 26.999
_diffrn_reflns_theta_min 2.403
_exptl_absorpt_coefficient_mu 3.676
_exptl_absorpt_correction_type none
_exptl_crystal_colour red
_exptl_crystal_colour_primary red
_exptl_crystal_density_diffrn 1.663
_exptl_crystal_description block
_exptl_crystal_F_000 3672
_exptl_crystal_size_max 0.15
_exptl_crystal_size_mid 0.12
_exptl_crystal_size_min 0.1
_refine_diff_density_max 2.477
_refine_diff_density_min -1.593
_refine_diff_density_rms 0.174
_refine_ls_extinction_method none
_refine_ls_goodness_of_fit_ref 1.010
_refine_ls_hydrogen_treatment constr
_refine_ls_matrix_type full
_refine_ls_number_parameters 463
_refine_ls_number_reflns 7929
_refine_ls_number_restraints 2
_refine_ls_restrained_S_all 1.010
_refine_ls_R_factor_all 0.1042
_refine_ls_R_factor_gt 0.0556
_refine_ls_shift/su_max 0.002
_refine_ls_shift/su_mean 0.000
_refine_ls_structure_factor_coef Fsqd
_refine_ls_weighting_details
;
 w=1/[\s^2^(Fo^2^)+(0.0636P)^2^]
 where P=(Fo^2^+2Fc^2^)/3
;
_refine_ls_weighting_scheme calc
_refine_ls_wR_factor_gt 0.1157
_refine_ls_wR_factor_ref 0.1278
_reflns_Friedel_coverage 0.000
_reflns_number_gt 5300
_reflns_number_total 7929
_reflns_threshold_expression 'I > 2\s(I)'
_cod_data_source_file d0cc07749f2.cif
_cod_data_source_block baiwei5
_cod_depositor_comments 'Adding full bibliography for 7127799--7127800.cif.'
_cod_original_formula_sum 'C36.50 H32 Cl4 F3 O P2 Re'
_cod_database_code 7127799
_shelxl_version_number 2013-2
_shelx_space_group_comment
;
The symmetry employed for this shelxl refinement is uniquely defined
by the following loop, which should always be used as a source of
symmetry information in preference to the above space-group names.
They are only intended as comments.
;
_shelx_estimated_absorpt_t_max 0.710
_shelx_estimated_absorpt_t_min 0.609
_olex2_refinement_description
;
1. Fixed Uiso
 At 1.2 times of:
  All C(H) groups, All C(H,H,H,H) groups
 At 1.5 times of:
  All C(H,H,H) groups
2. Restrained distances
 F2A-F1A
 2 with sigma of 0.02
 F2-F1
 2 with sigma of 0.02
3. Uiso/Uaniso restraints and constraints
Uanis(F1A) = Uanis(F1)
Uanis(F2) = Uanis(F2A)
Uanis(F3) = Uanis(F3A)
4. Others
 Sof(F1)=Sof(F2A)=Sof(F3A)=1-FVAR(1)
 Sof(F2)=Sof(F3)=Sof(F1A)=FVAR(1)
 Fixed Sof: Cl1S(0.5) C1S(0.5) H1SA(0.32) H1SB(0.32) H1SC(0.18) H1SD(0.18)
 Cl2S(0.32) Cl3S(0.18)
5.a Ternary CH refined with riding coordinates:
 C1(H1)
5.b Secondary CH2 refined with riding coordinates:
 C1S(H1SA,H1SB), C1S(H1SC,H1SD)
5.c Aromatic/amide H refined with riding coordinates:
 C5(H5), C6(H6), C8(H8), C9(H9), C13(H13), C14(H14), C15(H15), C16(H16),
 C17(H17), C19(H19), C20(H20), C21(H21), C22(H22), C23(H23), C26(H26), C27(H27),
  C28(H28), C29(H29), C30(H30), C32(H32), C33(H33), C34(H34), C35(H35), C36(H36)
5.d Idealised Me refined as rotating group:
 C11(H11A,H11B,H11C), C24(H24A,H24B,H24C)
;
_olex2_submission_special_instructions 'No special instructions were received'

loop_
_space_group_symop_operation_xyz
'x, y, z'
'-x, y, -z+1/2'
'x+1/2, y+1/2, z'
'-x+1/2, y+1/2, -z+1/2'
'-x, -y, -z'
'x, -y, z-1/2'
'-x+1/2, -y+1/2, -z'
'x+1/2, -y+1/2, z-1/2'

loop_
_atom_site_label
_atom_site_type_symbol
_atom_site_fract_x
_atom_site_fract_y
_atom_site_fract_z
_atom_site_U_iso_or_equiv
_atom_site_adp_type
_atom_site_occupancy
_atom_site_site_symmetry_order
_atom_site_calc_flag
_atom_site_refinement_flags_posn
_atom_site_refinement_flags_adp
_atom_site_refinement_flags_occupancy
_atom_site_disorder_assembly
_atom_site_disorder_group
Re1 Re 0.73361(2) 0.60310(2) 0.51052(2) 0.02585(11) Uani 1 1 d . . . . .
Cl1 Cl 0.68558(10) 0.65896(8) 0.61747(11) 0.0345(4) Uani 1 1 d . . . . .
Cl2 Cl 0.74088(9) 0.52395(8) 0.60851(11) 0.0321(4) Uani 1 1 d . . . . .
Cl3 Cl 0.84378(9) 0.64512(8) 0.56538(11) 0.0350(4) Uani 1 1 d . . . . .
P1 P 0.61953(10) 0.56726(9) 0.47599(12) 0.0291(4) Uani 1 1 d . . . . .
P2 P 0.85856(10) 0.50606(8) 0.44821(12) 0.0283(4) Uani 1 1 d . . . . .
O1 O 0.7192(3) 0.6869(2) 0.4664(3) 0.0340(12) Uani 1 1 d . . . . .
C1 C 0.7722(3) 0.5312(3) 0.4404(4) 0.0273(16) Uani 1 1 d . . . . .
H1 H 0.7385 0.4981 0.4274 0.033 Uiso 1 1 calc R . . . .
C2 C 0.7515(4) 0.5874(3) 0.4045(5) 0.0281(17) Uani 1 1 d . . . . .
C3 C 0.7479(3) 0.6178(3) 0.3309(4) 0.0249(16) Uani 1 1 d . . . . .
C4 C 0.7345(4) 0.6811(3) 0.3282(4) 0.0322(18) Uani 1 1 d . . . . .
C5 C 0.7227(4) 0.7112(3) 0.3994(5) 0.039(2) Uani 1 1 d . . . . .
H5 H 0.7168 0.7536 0.3965 0.047 Uiso 1 1 calc R . . . .
C6 C 0.7311(4) 0.7123(3) 0.2585(5) 0.0356(19) Uani 1 1 d . . . . .
H6 H 0.7230 0.7544 0.2578 0.043 Uiso 1 1 calc R . . . .
C7 C 0.7395(4) 0.6825(3) 0.1896(5) 0.0381(19) Uani 1 1 d . . . . .
C8 C 0.7514(4) 0.6205(3) 0.1908(4) 0.0323(18) Uani 1 1 d . . . . .
H8 H 0.7559 0.5999 0.1429 0.039 Uiso 1 1 calc R . . . .
C9 C 0.7568(4) 0.5889(3) 0.2606(5) 0.0320(18) Uani 1 1 d . . . . .
H9 H 0.7667 0.5470 0.2607 0.038 Uiso 1 1 calc R . . . .
C10 C 0.7371(6) 0.7165(4) 0.1147(5) 0.054(3) Uani 1 1 d . . . . .
C11 C 0.9156(4) 0.5668(3) 0.4291(5) 0.0368(19) Uani 1 1 d . . . . .
H11A H 0.9600 0.5501 0.4205 0.055 Uiso 1 1 calc GR . . . .
H11B H 0.9209 0.5941 0.4745 0.055 Uiso 1 1 calc GR . . . .
H11C H 0.8967 0.5889 0.3820 0.055 Uiso 1 1 calc GR . . . .
C12 C 0.8686(4) 0.4488(3) 0.3769(4) 0.0269(16) Uani 1 1 d . . . . .
C13 C 0.8168(4) 0.4310(3) 0.3209(4) 0.0293(17) Uani 1 1 d . . . . .
H13 H 0.7733 0.4491 0.3195 0.035 Uiso 1 1 calc R . . . .
C14 C 0.8282(4) 0.3866(3) 0.2666(5) 0.0373(19) Uani 1 1 d . . . . .
H14 H 0.7923 0.3749 0.2279 0.045 Uiso 1 1 calc R . . . .
C15 C 0.8911(4) 0.3591(4) 0.2680(5) 0.042(2) Uani 1 1 d . . . . .
H15 H 0.8988 0.3285 0.2311 0.051 Uiso 1 1 calc R . . . .
C16 C 0.9427(4) 0.3776(4) 0.3249(5) 0.043(2) Uani 1 1 d . . . . .
H16 H 0.9860 0.3588 0.3275 0.051 Uiso 1 1 calc R . . . .
C17 C 0.9323(4) 0.4226(4) 0.3773(4) 0.0353(19) Uani 1 1 d . . . . .
H17 H 0.9688 0.4360 0.4140 0.042 Uiso 1 1 calc R . . . .
C18 C 0.8860(3) 0.4710(4) 0.5426(5) 0.0330(18) Uani 1 1 d . . . . .
C19 C 0.8837(4) 0.4086(4) 0.5484(5) 0.040(2) Uani 1 1 d . . . . .
H19 H 0.8685 0.3848 0.5036 0.049 Uiso 1 1 calc R . . . .
C20 C 0.9040(5) 0.3817(5) 0.6202(5) 0.053(2) Uani 1 1 d . . . . .
H20 H 0.9041 0.3391 0.6246 0.064 Uiso 1 1 calc R . . . .
C21 C 0.9243(4) 0.4169(5) 0.6864(5) 0.053(3) Uani 1 1 d . . . . .
H21 H 0.9376 0.3982 0.7358 0.064 Uiso 1 1 calc R . . . .
C22 C 0.9251(4) 0.4771(5) 0.6803(5) 0.048(2) Uani 1 1 d . . . . .
H22 H 0.9385 0.5008 0.7257 0.058 Uiso 1 1 calc R . . . .
C23 C 0.9058(4) 0.5057(4) 0.6063(5) 0.043(2) Uani 1 1 d . . . . .
H23 H 0.9070 0.5483 0.6018 0.052 Uiso 1 1 calc R . . . .
C24 C 0.5752(4) 0.5492(4) 0.5595(5) 0.040(2) Uani 1 1 d . . . . .
H24A H 0.5968 0.5144 0.5873 0.059 Uiso 1 1 calc GR . . . .
H24B H 0.5277 0.5396 0.5414 0.059 Uiso 1 1 calc GR . . . .
H24C H 0.5769 0.5838 0.5954 0.059 Uiso 1 1 calc GR . . . .
C25 C 0.5591(4) 0.6184(4) 0.4208(5) 0.042(2) Uani 1 1 d . . . . .
C26 C 0.5041(4) 0.5970(4) 0.3713(5) 0.045(2) Uani 1 1 d . . . . .
H26 H 0.4994 0.5550 0.3618 0.055 Uiso 1 1 calc R . . . .
C27 C 0.4555(5) 0.6369(5) 0.3352(6) 0.058(3) Uani 1 1 d . . . . .
H27 H 0.4185 0.6224 0.3001 0.069 Uiso 1 1 calc R . . . .
C28 C 0.4624(5) 0.6978(5) 0.3516(6) 0.064(3) Uani 1 1 d . . . . .
H28 H 0.4291 0.7251 0.3285 0.077 Uiso 1 1 calc R . . . .
C29 C 0.5168(5) 0.7194(4) 0.4009(7) 0.070(3) Uani 1 1 d . . . . .
H29 H 0.5214 0.7615 0.4101 0.084 Uiso 1 1 calc R . . . .
C30 C 0.5647(5) 0.6801(4) 0.4370(6) 0.060(3) Uani 1 1 d . . . . .
H30 H 0.6013 0.6949 0.4726 0.072 Uiso 1 1 calc R . . . .
C31 C 0.6164(4) 0.4985(3) 0.4165(5) 0.0336(18) Uani 1 1 d . . . . .
C32 C 0.6207(4) 0.5021(4) 0.3368(5) 0.0379(19) Uani 1 1 d . . . . .
H32 H 0.6189 0.5403 0.3114 0.045 Uiso 1 1 calc R . . . .
C33 C 0.6276(5) 0.4499(4) 0.2929(6) 0.053(2) Uani 1 1 d . . . . .
H33 H 0.6310 0.4526 0.2379 0.064 Uiso 1 1 calc R . . . .
C34 C 0.6296(5) 0.3953(4) 0.3289(6) 0.058(3) Uani 1 1 d . . . . .
H34 H 0.6334 0.3598 0.2987 0.070 Uiso 1 1 calc R . . . .
C35 C 0.6262(5) 0.3911(4) 0.4088(7) 0.060(3) Uani 1 1 d . . . . .
H35 H 0.6290 0.3529 0.4339 0.072 Uiso 1 1 calc R . . . .
C36 C 0.6187(4) 0.4424(3) 0.4525(5) 0.041(2) Uani 1 1 d . . . . .
H36 H 0.6151 0.4393 0.5075 0.049 Uiso 1 1 calc R . . . .
F1 F 0.7025(8) 0.7689(6) 0.1143(9) 0.088(5) Uani 0.696(13) 1 d D . P A 1
F2 F 0.6863(19) 0.6935(9) 0.0575(13) 0.088(4) Uani 0.304(13) 1 d D . P A 1
F3 F 0.7863(17) 0.7131(16) 0.082(2) 0.093(4) Uani 0.304(13) 1 d . . P A 1
F1A F 0.685(2) 0.7465(14) 0.097(2) 0.088(5) Uani 0.304(13) 1 d D . P A 2
F2A F 0.7352(8) 0.6821(5) 0.0497(5) 0.088(4) Uani 0.696(13) 1 d D . P A 2
F3A F 0.7979(6) 0.7460(6) 0.1090(8) 0.093(4) Uani 0.696(13) 1 d . . P A 2
Cl1S Cl 0.5899(3) 0.7854(3) 0.7042(3) 0.0720(17) Uani 0.5 1 d . . P C .
C1S C 0.5627(8) 0.7813(9) 0.6218(12) 0.066(7) Uani 0.5 1 d . . P . .
H1SA H 0.5995 0.7719 0.5889 0.080 Uiso 0.32 1 calc R . P B 1
H1SB H 0.5417 0.8200 0.6038 0.080 Uiso 0.32 1 calc R . P B 1
H1SC H 0.5932 0.7534 0.5972 0.080 Uiso 0.18 1 calc R . P B 2
H1SD H 0.5697 0.8215 0.5990 0.080 Uiso 0.18 1 calc R . P B 2
Cl2S Cl 0.4927(5) 0.7156(5) 0.6120(7) 0.086(4) Uani 0.32 1 d . . P C 1
Cl3S Cl 0.4816(10) 0.7604(11) 0.5860(13) 0.101(7) Uani 0.18 1 d . . P C 2

loop_
_atom_site_aniso_label
_atom_site_aniso_U_11
_atom_site_aniso_U_22
_atom_site_aniso_U_33
_atom_site_aniso_U_23
_atom_site_aniso_U_13
_atom_site_aniso_U_12
Re1 0.02734(17) 0.02461(16) 0.02514(16) -0.00124(14) 0.00088(12) -0.00190(14)
Cl1 0.0367(11) 0.0347(10) 0.0318(10) -0.0064(8) 0.0025(8) 0.0011(8)
Cl2 0.0328(10) 0.0347(10) 0.0282(10) 0.0031(8) 0.0007(8) 0.0001(8)
Cl3 0.0313(10) 0.0357(10) 0.0372(11) -0.0069(9) -0.0002(9) -0.0062(8)
P1 0.0254(10) 0.0315(11) 0.0296(11) -0.0001(9) -0.0016(9) -0.0010(8)
P2 0.0266(10) 0.0320(10) 0.0260(10) -0.0027(9) 0.0020(8) -0.0005(8)
O1 0.041(3) 0.027(3) 0.033(3) -0.006(3) 0.003(2) -0.002(2)
C1 0.021(4) 0.037(4) 0.025(4) -0.001(3) 0.004(3) -0.004(3)
C2 0.026(4) 0.024(4) 0.036(5) -0.001(3) 0.009(3) 0.001(3)
C3 0.024(4) 0.027(4) 0.024(4) -0.003(3) 0.002(3) -0.002(3)
C4 0.039(4) 0.028(4) 0.029(4) 0.003(3) 0.005(4) -0.002(3)
C5 0.045(5) 0.030(4) 0.040(5) 0.006(4) -0.001(4) -0.004(4)
C6 0.052(5) 0.021(4) 0.035(5) -0.003(3) 0.009(4) -0.006(3)
C7 0.038(5) 0.036(4) 0.039(5) 0.006(4) -0.002(4) -0.005(4)
C8 0.047(5) 0.030(4) 0.020(4) -0.002(3) 0.003(4) -0.001(3)
C9 0.033(4) 0.027(4) 0.036(5) -0.002(3) 0.006(4) -0.003(3)
C10 0.069(7) 0.060(6) 0.036(5) 0.009(5) 0.010(5) 0.001(5)
C11 0.026(4) 0.039(5) 0.045(5) 0.003(4) 0.003(4) -0.002(3)
C12 0.027(4) 0.031(4) 0.024(4) 0.002(3) 0.006(3) -0.001(3)
C13 0.035(4) 0.026(4) 0.026(4) 0.006(3) 0.000(3) 0.005(3)
C14 0.049(5) 0.032(4) 0.030(4) -0.001(4) -0.002(4) 0.004(4)
C15 0.059(6) 0.032(4) 0.036(5) 0.004(4) 0.008(4) 0.009(4)
C16 0.044(5) 0.037(4) 0.047(5) 0.004(4) 0.008(4) 0.008(4)
C17 0.031(4) 0.045(5) 0.027(4) -0.002(4) -0.006(3) -0.003(4)
C18 0.016(4) 0.043(5) 0.039(5) -0.010(4) 0.000(3) -0.002(3)
C19 0.030(4) 0.056(6) 0.032(5) 0.014(4) -0.009(4) -0.004(4)
C20 0.049(6) 0.067(6) 0.043(6) 0.014(5) -0.002(5) -0.004(5)
C21 0.037(5) 0.097(8) 0.024(5) 0.007(5) -0.002(4) -0.008(5)
C22 0.041(5) 0.074(7) 0.027(5) 0.001(5) -0.007(4) 0.008(5)
C23 0.033(5) 0.062(6) 0.033(5) -0.002(4) 0.001(4) 0.008(4)
C24 0.033(4) 0.042(5) 0.043(5) -0.003(4) 0.001(4) -0.006(4)
C25 0.037(5) 0.045(5) 0.045(5) 0.008(4) 0.009(4) 0.007(4)
C26 0.029(4) 0.049(5) 0.057(6) 0.011(5) -0.006(4) -0.002(4)
C27 0.042(6) 0.077(7) 0.052(6) 0.005(6) -0.008(5) 0.007(5)
C28 0.057(7) 0.070(7) 0.065(7) 0.014(6) -0.001(5) 0.020(6)
C29 0.052(6) 0.043(6) 0.110(10) -0.003(6) -0.009(6) 0.012(5)
C30 0.038(5) 0.047(6) 0.092(8) -0.003(5) -0.007(5) 0.007(4)
C31 0.027(4) 0.033(4) 0.039(5) -0.001(4) -0.003(4) -0.001(3)
C32 0.036(5) 0.040(5) 0.036(5) -0.003(4) -0.003(4) -0.002(4)
C33 0.051(6) 0.055(6) 0.054(6) -0.016(5) 0.003(5) -0.007(5)
C34 0.068(7) 0.052(6) 0.052(6) -0.028(5) -0.009(5) -0.003(5)
C35 0.067(7) 0.036(5) 0.072(8) -0.006(5) -0.009(6) -0.005(5)
C36 0.053(5) 0.033(4) 0.036(5) 0.002(4) -0.002(4) -0.007(4)
F1 0.159(12) 0.062(10) 0.044(8) 0.018(7) 0.020(8) 0.055(9)
F2 0.182(14) 0.063(5) 0.014(4) 0.007(4) -0.009(7) -0.004(8)
F3 0.083(6) 0.099(10) 0.095(9) 0.061(8) 0.003(6) -0.037(7)
F1A 0.159(12) 0.062(10) 0.044(8) 0.018(7) 0.020(8) 0.055(9)
F2A 0.182(14) 0.063(5) 0.014(4) 0.007(4) -0.009(7) -0.004(8)
F3A 0.083(6) 0.099(10) 0.095(9) 0.061(8) 0.003(6) -0.037(7)
Cl1S 0.052(3) 0.089(4) 0.080(4) -0.040(3) 0.028(3) -0.024(3)
C1S 0.027(9) 0.087(14) 0.091(16) 0.074(13) 0.034(10) 0.043(9)
Cl2S 0.058(6) 0.075(6) 0.134(10) -0.056(7) 0.050(6) -0.034(5)
Cl3S 0.073(12) 0.135(18) 0.097(16) -0.051(15) 0.020(11) 0.030(14)

loop_
_atom_type_symbol
_atom_type_description
_atom_type_scat_dispersion_real
_atom_type_scat_dispersion_imag
_atom_type_scat_source
C C 0.0033 0.0016 'International Tables Vol C Tables 4.2.6.8 and 6.1.1.4'
H H 0.0000 0.0000 'International Tables Vol C Tables 4.2.6.8 and 6.1.1.4'
Cl Cl 0.1484 0.1585 'International Tables Vol C Tables 4.2.6.8 and 6.1.1.4'
F F 0.0171 0.0103 'International Tables Vol C Tables 4.2.6.8 and 6.1.1.4'
O O 0.0106 0.0060 'International Tables Vol C Tables 4.2.6.8 and 6.1.1.4'
P P 0.1023 0.0942 'International Tables Vol C Tables 4.2.6.8 and 6.1.1.4'
Re Re -1.0185 7.2310 'International Tables Vol C Tables 4.2.6.8 and 6.1.1.4'

loop_
_geom_angle_atom_site_label_1
_geom_angle_atom_site_label_2
_geom_angle_atom_site_label_3
_geom_angle
_geom_angle_site_symmetry_1
_geom_angle_site_symmetry_3
_geom_angle_publ_flag
Cl2 Re1 Cl1 81.59(6) . . ?
Cl2 Re1 Cl3 91.77(6) . . ?
Cl3 Re1 Cl1 85.81(6) . . ?
P1 Re1 Cl1 85.37(6) . . ?
P1 Re1 Cl2 84.88(6) . . ?
P1 Re1 Cl3 170.93(7) . . ?
O1 Re1 Cl1 76.26(15) . . ?
O1 Re1 Cl2 157.50(15) . . ?
O1 Re1 Cl3 82.80(15) . . ?
O1 Re1 P1 97.11(15) . . ?
O1 Re1 C1 121.0(2) . . ?
C1 Re1 Cl1 162.62(19) . . ?
C1 Re1 Cl2 81.32(19) . . ?
C1 Re1 Cl3 97.84(19) . . ?
C1 Re1 P1 89.99(19) . . ?
C2 Re1 Cl1 155.8(2) . . ?
C2 Re1 Cl2 121.2(2) . . ?
C2 Re1 Cl3 100.3(2) . . ?
C2 Re1 P1 88.6(2) . . ?
C2 Re1 O1 81.3(2) . . ?
C2 Re1 C1 40.2(3) . . ?
C24 P1 Re1 114.0(3) . . ?
C24 P1 C25 101.3(4) . . ?
C24 P1 C31 105.3(4) . . ?
C25 P1 Re1 117.6(3) . . ?
C31 P1 Re1 112.6(3) . . ?
C31 P1 C25 104.6(4) . . ?
C1 P2 C11 111.4(3) . . ?
C1 P2 C18 112.9(3) . . ?
C11 P2 C18 110.4(4) . . ?
C12 P2 C1 110.5(3) . . ?
C12 P2 C11 106.8(3) . . ?
C12 P2 C18 104.6(3) . . ?
C5 O1 Re1 135.0(5) . . ?
P2 C1 Re1 125.2(4) . . ?
C2 C1 Re1 59.7(4) . . ?
C2 C1 P2 121.9(5) . . ?
C1 C2 Re1 80.1(5) . . ?
C3 C2 Re1 138.9(5) . . ?
C3 C2 C1 141.0(7) . . ?
C2 C3 C4 119.1(6) . . ?
C9 C3 C2 123.0(6) . . ?
C9 C3 C4 117.9(7) . . ?
C5 C4 C3 118.7(7) . . ?
C6 C4 C3 121.0(7) . . ?
C6 C4 C5 120.4(7) . . ?
O1 C5 C4 126.6(7) . . ?
C4 C6 C7 120.0(7) . . ?
C6 C7 C8 119.8(7) . . ?
C6 C7 C10 119.8(7) . . ?
C8 C7 C10 120.4(8) . . ?
C9 C8 C7 120.9(7) . . ?
C8 C9 C3 120.3(7) . . ?
F1 C10 C7 114.3(10) . . ?
F1 C10 F2 89.2(13) . . ?
F2 C10 C7 111.3(13) . . ?
F3 C10 C7 115.1(17) . . ?
F3 C10 F1 119.9(19) . . ?
F3 C10 F2 103(2) . . ?
F1A C10 C7 116(2) . . ?
F1A C10 F2A 99.3(18) . . ?
F1A C10 F3A 116(2) . . ?
F2A C10 C7 114.7(9) . . ?
F2A C10 F3A 99.0(10) . . ?
F3A C10 C7 110.9(9) . . ?
C13 C12 P2 123.0(5) . . ?
C13 C12 C17 119.3(7) . . ?
C17 C12 P2 117.7(6) . . ?
C12 C13 C14 120.2(7) . . ?
C15 C14 C13 120.9(8) . . ?
C14 C15 C16 118.1(8) . . ?
C17 C16 C15 121.2(8) . . ?
C16 C17 C12 120.3(7) . . ?
C19 C18 P2 118.8(6) . . ?
C23 C18 P2 119.9(6) . . ?
C23 C18 C19 121.3(8) . . ?
C20 C19 C18 119.0(8) . . ?
C19 C20 C21 120.4(9) . . ?
C22 C21 C20 120.0(9) . . ?
C21 C22 C23 120.6(8) . . ?
C18 C23 C22 118.7(8) . . ?
C26 C25 P1 121.7(6) . . ?
C26 C25 C30 119.7(8) . . ?
C30 C25 P1 118.1(7) . . ?
C25 C26 C27 120.5(8) . . ?
C28 C27 C26 118.7(9) . . ?
C29 C28 C27 121.2(9) . . ?
C28 C29 C30 120.3(9) . . ?
C29 C30 C25 119.6(9) . . ?
C32 C31 P1 119.8(6) . . ?
C32 C31 C36 119.2(7) . . ?
C36 C31 P1 120.4(6) . . ?
C31 C32 C33 120.1(8) . . ?
C34 C33 C32 120.0(9) . . ?
C33 C34 C35 120.4(9) . . ?
C34 C35 C36 120.0(9) . . ?
C35 C36 C31 120.2(8) . . ?
Cl1S C1S Cl2S 107.8(10) . . ?
Cl1S C1S Cl3S 126.4(13) . . ?

loop_
_geom_bond_atom_site_label_1
_geom_bond_atom_site_label_2
_geom_bond_distance
_geom_bond_site_symmetry_2
_geom_bond_publ_flag
Re1 Cl1 2.4813(18) . ?
Re1 Cl2 2.4189(18) . ?
Re1 Cl3 2.4602(18) . ?
Re1 P1 2.4058(19) . ?
Re1 O1 2.015(5) . ?
Re1 C1 2.183(7) . ?
Re1 C2 1.914(8) . ?
P1 C24 1.800(8) . ?
P1 C25 1.833(8) . ?
P1 C31 1.830(8) . ?
P2 C1 1.791(7) . ?
P2 C11 1.811(7) . ?
P2 C12 1.787(7) . ?
P2 C18 1.816(8) . ?
O1 C5 1.273(9) . ?
C1 C2 1.431(10) . ?
C2 C3 1.419(10) . ?
C3 C4 1.431(9) . ?
C3 C9 1.388(10) . ?
C4 C5 1.428(11) . ?
C4 C6 1.371(10) . ?
C6 C7 1.375(11) . ?
C7 C8 1.396(10) . ?
C7 C10 1.479(12) . ?
C8 C9 1.377(10) . ?
C10 F1 1.351(17) . ?
C10 F2 1.42(3) . ?
C10 F3 1.17(3) . ?
C10 F1A 1.23(4) . ?
C10 F2A 1.342(13) . ?
C10 F3A 1.385(16) . ?
C12 C13 1.379(9) . ?
C12 C17 1.388(10) . ?
C13 C14 1.388(10) . ?
C14 C15 1.386(11) . ?
C15 C16 1.391(11) . ?
C16 C17 1.372(11) . ?
C18 C19 1.390(10) . ?
C18 C23 1.355(10) . ?
C19 C20 1.381(11) . ?
C20 C21 1.394(13) . ?
C21 C22 1.341(12) . ?
C22 C23 1.426(11) . ?
C25 C26 1.384(12) . ?
C25 C30 1.402(11) . ?
C26 C27 1.399(12) . ?
C27 C28 1.386(13) . ?
C28 C29 1.375(13) . ?
C29 C30 1.383(12) . ?
C31 C32 1.375(10) . ?
C31 C36 1.389(10) . ?
C32 C33 1.395(11) . ?
C33 C34 1.359(12) . ?
C34 C35 1.375(13) . ?
C35 C36 1.378(11) . ?
Cl1S C1S 1.45(2) . ?
C1S Cl2S 2.01(2) . ?
C1S Cl3S 1.72(3) . ?
